data_1515465
loop_
_publ_author_name
'Zhao, Zujin'
'Lu, Ping'
'Lam, Jacky W. Y.'
'Wang, Zhiming'
'Chan, Carrie Y. K.'
'Sung, Herman H. Y.'
'Williams, Ian D.'
'Ma, Yuguang'
'Tang, Ben Zhong'

_publ_section_title
;
 Molecular anchors in the solid state: Restriction of intramolecular
 rotation boosts emission efficiency of luminogen aggregates to unity
;
_journal_issue 4
_journal_name_full 'Chemical Science'
_journal_page_first 672
_journal_paper_doi 10.1039/c0sc00521e
_journal_volume 2
_journal_year 2011
_chemical_formula_sum 'C40 H28'
_chemical_formula_weight 508.62
_chemical_name_systematic
;
?
;
_space_group_IT_number 2
_symmetry_cell_setting triclinic
_symmetry_space_group_name_Hall '-P 1'
_symmetry_space_group_name_H-M 'P -1'
_atom_sites_solution_hydrogens geom
_atom_sites_solution_primary direct
_atom_sites_solution_secondary difmap
_audit_creation_method SHELXL-97
_cell_angle_alpha 79.592(8)
_cell_angle_beta 83.901(7)
_cell_angle_gamma 85.662(7)
_cell_formula_units_Z 2
_cell_length_a 9.4850(8)
_cell_length_b 9.6830(9)
_cell_length_c 15.5796(14)
_cell_measurement_reflns_used 3013
_cell_measurement_temperature 173(2)
_cell_measurement_theta_max 71.40
_cell_measurement_theta_min 4.6444
_cell_volume 1397.0(2)
_computing_structure_refinement 'SHELXL-97 (Sheldrick, 1997)'
_computing_structure_solution 'SHELXS-97 (Sheldrick, 1990)'
_diffrn_ambient_temperature 173(2)
_diffrn_detector_area_resol_mean 15.9578
_diffrn_measured_fraction_theta_full 0.973
_diffrn_measured_fraction_theta_max 0.972
_diffrn_measurement_device_type
;Goniometer Xcalibur, detector: Sapphire3, removed Mo collimator
(Gemini ultra Cu)
;
_diffrn_radiation_monochromator mirror
_diffrn_radiation_source 'Enhance Ultra (Cu) X-ray Source'
_diffrn_radiation_type 'Cu K\a'
_diffrn_radiation_wavelength 1.54178
_diffrn_reflns_av_R_equivalents 0.0363
_diffrn_reflns_av_sigmaI/netI 0.0411
_diffrn_reflns_limit_h_max 11
_diffrn_reflns_limit_h_min -10
_diffrn_reflns_limit_k_max 11
_diffrn_reflns_limit_k_min -8
_diffrn_reflns_limit_l_max 18
_diffrn_reflns_limit_l_min -18
_diffrn_reflns_number 7906
_diffrn_reflns_theta_full 66.50
_diffrn_reflns_theta_max 67.48
_diffrn_reflns_theta_min 4.65
_exptl_absorpt_coefficient_mu 0.517
_exptl_absorpt_correction_T_max 1.00
_exptl_absorpt_correction_T_min 0.87
_exptl_absorpt_correction_type multi-scan
_exptl_absorpt_process_details SADABS
_exptl_crystal_colour colorless
_exptl_crystal_density_diffrn 1.209
_exptl_crystal_density_method 'not measured'
_exptl_crystal_description plate
_exptl_crystal_F_000 536
_exptl_crystal_size_max 0.40
_exptl_crystal_size_mid 0.18
_exptl_crystal_size_min 0.04
_refine_diff_density_max 0.128
_refine_diff_density_min -0.151
_refine_diff_density_rms 0.034
_refine_ls_extinction_method none
_refine_ls_goodness_of_fit_ref 1.015
_refine_ls_hydrogen_treatment constr
_refine_ls_matrix_type full
_refine_ls_number_parameters 361
_refine_ls_number_reflns 4897
_refine_ls_number_restraints 0
_refine_ls_restrained_S_all 1.015
_refine_ls_R_factor_all 0.0573
_refine_ls_R_factor_gt 0.0378
_refine_ls_shift/su_max 0.000
_refine_ls_shift/su_mean 0.000
_refine_ls_structure_factor_coef Fsqd
_refine_ls_weighting_details 'calc w=1/[\s^2^(Fo^2^)+(0.0380P)^2^+0.0000P] where P=(Fo^2^+2Fc^2^)/3'
_refine_ls_weighting_scheme calc
_refine_ls_wR_factor_gt 0.0823
_refine_ls_wR_factor_ref 0.0866
_reflns_number_gt 3299
_reflns_number_total 4897
_reflns_threshold_expression >2sigma(I)
_cod_data_source_file c0sc00521e.txt
_cod_data_source_block zhao30
_cod_depositor_comments
;
The following automatic conversions were performed:

'_symmetry_cell_setting' value 'Triclinic' changed to 'triclinic'
according to
/usr/data/users/saulius/automatic-downloads/retrospective/RSC/lib/dictionaries/cif_core.dic
dictionary named 'cif_core.dic' version 2.4.2 from 2011-04-26.

Automatic conversion script
Id: cif_fix_values 2281 2013-09-26 08:29:07Z andrius 
;
_cod_original_sg_symbol_H-M P-1
_cod_database_code 1515465

loop_
_symmetry_equiv_pos_as_xyz
'x, y, z'
'-x, -y, -z'

loop_
_atom_site_label
_atom_site_type_symbol
_atom_site_fract_x
_atom_site_fract_y
_atom_site_fract_z
_atom_site_U_iso_or_equiv
_atom_site_adp_type
_atom_site_occupancy
_atom_site_symmetry_multiplicity
_atom_site_calc_flag
_atom_site_refinement_flags
C1 C 0.25479(13) 0.45215(14) 0.34225(8) 0.0347(3) Uani 1 1 d .
C2 C 0.13697(14) 0.42741(16) 0.40269(9) 0.0422(3) Uani 1 1 d .
H2A H 0.0444 0.4446 0.3835 0.051 Uiso 1 1 calc R
C3 C 0.15249(14) 0.37790(16) 0.49060(9) 0.0417(3) Uani 1 1 d .
H3A H 0.0704 0.3597 0.5306 0.050 Uiso 1 1 calc R
C4 C 0.28605(13) 0.35453(14) 0.52121(8) 0.0339(3) Uani 1 1 d .
C5 C 0.40426(13) 0.37481(15) 0.46011(9) 0.0365(3) Uani 1 1 d .
H5A H 0.4968 0.3569 0.4792 0.044 Uiso 1 1 calc R
C6 C 0.38883(13) 0.42079(15) 0.37182(9) 0.0379(3) Uani 1 1 d .
H6A H 0.4708 0.4310 0.3310 0.046 Uiso 1 1 calc R
C10 C 0.23867(13) 0.50954(15) 0.24765(9) 0.0361(3) Uani 1 1 d .
C11 C 0.27495(14) 0.40596(15) 0.18778(9) 0.0380(3) Uani 1 1 d .
C12 C 0.38193(17) 0.42747(17) 0.11972(10) 0.0520(4) Uani 1 1 d .
H12A H 0.4311 0.5117 0.1090 0.062 Uiso 1 1 calc R
C13 C 0.4174(2) 0.3259(2) 0.06700(11) 0.0640(5) Uani 1 1 d .
H13A H 0.4912 0.3412 0.0207 0.077 Uiso 1 1 calc R
C14 C 0.3470(2) 0.20365(18) 0.08117(11) 0.0580(5) Uani 1 1 d .
H14A H 0.3706 0.1358 0.0441 0.070 Uiso 1 1 calc R
C15 C 0.24194(18) 0.18015(18) 0.14961(11) 0.0555(4) Uani 1 1 d .
H15A H 0.1933 0.0956 0.1601 0.067 Uiso 1 1 calc R
C16 C 0.20756(15) 0.27951(16) 0.20273(10) 0.0464(4) Uani 1 1 d .
H16A H 0.1365 0.2615 0.2505 0.056 Uiso 1 1 calc R
C20 C 0.19449(13) 0.64515(15) 0.22071(9) 0.0364(3) Uani 1 1 d .
C21 C 0.16511(14) 0.70245(15) 0.12794(9) 0.0383(3) Uani 1 1 d .
C22 C 0.22619(17) 0.82559(16) 0.08416(10) 0.0484(4) Uani 1 1 d .
H22A H 0.2921 0.8683 0.1115 0.058 Uiso 1 1 calc R
C23 C 0.1910(2) 0.88603(18) 0.00057(10) 0.0597(5) Uani 1 1 d .
H23A H 0.2337 0.9693 -0.0290 0.072 Uiso 1 1 calc R
C24 C 0.0947(2) 0.82599(19) -0.03957(11) 0.0615(5) Uani 1 1 d .
H24A H 0.0696 0.8688 -0.0961 0.074 Uiso 1 1 calc R
C25 C 0.03490(19) 0.70330(19) 0.00263(11) 0.0595(4) Uani 1 1 d .
H25A H -0.0303 0.6605 -0.0252 0.071 Uiso 1 1 calc R
C26 C 0.07031(16) 0.64263(17) 0.08583(10) 0.0488(4) Uani 1 1 d .
H26A H 0.0286 0.5583 0.1145 0.059 Uiso 1 1 calc R
C31 C 0.16728(14) 0.74941(14) 0.28134(9) 0.0376(3) Uani 1 1 d .
C32 C 0.26769(16) 0.77427(17) 0.33514(10) 0.0491(4) Uani 1 1 d .
H32A H 0.3562 0.7214 0.3350 0.059 Uiso 1 1 calc R
C33 C 0.24070(19) 0.8745(2) 0.38864(12) 0.0609(5) Uani 1 1 d .
H33A H 0.3103 0.8896 0.4250 0.073 Uiso 1 1 calc R
C34 C 0.11283(19) 0.95281(19) 0.38928(12) 0.0610(5) Uani 1 1 d .
H34A H 0.0944 1.0220 0.4258 0.073 Uiso 1 1 calc R
C35 C 0.01228(17) 0.93005(18) 0.33682(11) 0.0561(4) Uani 1 1 d .
H35A H -0.0762 0.9830 0.3378 0.067 Uiso 1 1 calc R
C36 C 0.03891(15) 0.83038(16) 0.28246(10) 0.0453(4) Uani 1 1 d .
H36A H -0.0308 0.8170 0.2457 0.054 Uiso 1 1 calc R
C41 C 0.30307(12) 0.31419(15) 0.61676(8) 0.0342(3) Uani 1 1 d .
C42 C 0.27488(13) 0.41579(16) 0.67153(9) 0.0381(3) Uani 1 1 d .
C43 C 0.23167(13) 0.55867(16) 0.63886(11) 0.0439(4) Uani 1 1 d .
H43A H 0.2206 0.5871 0.5782 0.053 Uiso 1 1 calc R
C44 C 0.20611(15) 0.65460(19) 0.69355(12) 0.0561(4) Uani 1 1 d .
H44A H 0.1764 0.7487 0.6706 0.067 Uiso 1 1 calc R
C45 C 0.22322(18) 0.6161(2) 0.78394(13) 0.0643(5) Uani 1 1 d .
H45A H 0.2049 0.6844 0.8211 0.077 Uiso 1 1 calc R
C46 C 0.26551(17) 0.4829(2) 0.81777(12) 0.0589(5) Uani 1 1 d .
H46A H 0.2772 0.4588 0.8786 0.071 Uiso 1 1 calc R
C47 C 0.29300(14) 0.37738(18) 0.76373(9) 0.0451(4) Uani 1 1 d .
C48 C 0.33853(15) 0.23988(19) 0.79692(10) 0.0499(4) Uani 1 1 d .
H48A H 0.3503 0.2147 0.8577 0.060 Uiso 1 1 calc R
C49 C 0.36719(14) 0.13872(17) 0.74393(9) 0.0439(4) Uani 1 1 d .
C50 C 0.41665(16) -0.00222(19) 0.77729(11) 0.0569(5) Uani 1 1 d .
H50A H 0.4294 -0.0279 0.8379 0.068 Uiso 1 1 calc R
C51 C 0.44547(17) -0.09910(19) 0.72496(11) 0.0593(5) Uani 1 1 d .
H51A H 0.4804 -0.1912 0.7485 0.071 Uiso 1 1 calc R
C52 C 0.42391(15) -0.06437(17) 0.63484(11) 0.0518(4) Uani 1 1 d .
H52A H 0.4427 -0.1340 0.5986 0.062 Uiso 1 1 calc R
C53 C 0.37644(14) 0.06814(15) 0.59950(10) 0.0422(3) Uani 1 1 d .
H53A H 0.3615 0.0894 0.5391 0.051 Uiso 1 1 calc R
C54 C 0.34890(13) 0.17518(15) 0.65207(9) 0.0373(3) Uani 1 1 d .

loop_
_atom_site_aniso_label
_atom_site_aniso_U_11
_atom_site_aniso_U_22
_atom_site_aniso_U_33
_atom_site_aniso_U_23
_atom_site_aniso_U_13
_atom_site_aniso_U_12
C1 0.0339(7) 0.0330(7) 0.0361(7) -0.0025(6) -0.0056(6) -0.0005(5)
C2 0.0292(7) 0.0510(9) 0.0440(8) -0.0002(7) -0.0077(6) -0.0001(6)
C3 0.0305(7) 0.0525(9) 0.0384(8) -0.0004(7) -0.0002(6) -0.0018(6)
C4 0.0322(6) 0.0324(7) 0.0361(7) -0.0045(6) -0.0037(5) 0.0015(5)
C5 0.0281(6) 0.0404(8) 0.0397(8) -0.0032(6) -0.0062(6) 0.0029(5)
C6 0.0308(6) 0.0415(8) 0.0389(8) -0.0026(6) -0.0010(6) 0.0011(6)
C10 0.0314(6) 0.0381(8) 0.0374(8) -0.0019(6) -0.0052(6) -0.0016(6)
C11 0.0399(7) 0.0360(8) 0.0356(7) 0.0006(6) -0.0091(6) 0.0047(6)
C12 0.0629(10) 0.0415(9) 0.0448(9) 0.0021(7) 0.0054(8) 0.0016(7)
C13 0.0875(13) 0.0555(11) 0.0388(9) 0.0017(8) 0.0100(8) 0.0155(9)
C14 0.0844(12) 0.0475(10) 0.0432(9) -0.0117(7) -0.0195(9) 0.0186(9)
C15 0.0599(10) 0.0450(9) 0.0656(11) -0.0146(8) -0.0190(9) 0.0028(8)
C16 0.0426(8) 0.0426(9) 0.0542(9) -0.0084(7) -0.0075(7) 0.0008(6)
C20 0.0332(6) 0.0358(8) 0.0382(7) -0.0017(6) -0.0022(6) -0.0026(5)
C21 0.0404(7) 0.0335(7) 0.0385(8) -0.0028(6) -0.0022(6) 0.0033(6)
C22 0.0625(9) 0.0380(8) 0.0411(8) -0.0016(7) 0.0007(7) -0.0004(7)
C23 0.0867(13) 0.0417(9) 0.0434(9) 0.0024(7) 0.0063(9) 0.0018(9)
C24 0.0915(13) 0.0494(10) 0.0391(9) -0.0019(8) -0.0116(9) 0.0193(9)
C25 0.0712(11) 0.0571(11) 0.0508(10) -0.0069(8) -0.0220(8) 0.0092(9)
C26 0.0522(8) 0.0447(9) 0.0479(9) -0.0005(7) -0.0124(7) 0.0001(7)
C31 0.0395(7) 0.0343(7) 0.0367(8) -0.0004(6) -0.0007(6) -0.0062(6)
C32 0.0470(8) 0.0450(9) 0.0574(10) -0.0117(7) -0.0091(7) -0.0034(7)
C33 0.0660(10) 0.0577(11) 0.0649(11) -0.0195(9) -0.0115(9) -0.0124(9)
C34 0.0696(11) 0.0544(11) 0.0623(11) -0.0248(9) 0.0125(9) -0.0160(9)
C35 0.0472(9) 0.0497(10) 0.0690(11) -0.0149(9) 0.0131(8) -0.0022(7)
C36 0.0409(8) 0.0433(9) 0.0507(9) -0.0079(7) -0.0005(7) -0.0020(6)
C41 0.0250(6) 0.0398(8) 0.0368(7) -0.0051(6) -0.0029(5) 0.0001(5)
C42 0.0260(6) 0.0458(8) 0.0427(8) -0.0088(6) -0.0016(5) -0.0025(6)
C43 0.0293(6) 0.0455(9) 0.0579(9) -0.0148(7) -0.0007(6) -0.0003(6)
C44 0.0396(8) 0.0498(10) 0.0820(13) -0.0246(9) 0.0036(8) -0.0037(7)
C45 0.0564(10) 0.0730(13) 0.0723(12) -0.0423(11) 0.0108(9) -0.0125(9)
C46 0.0514(9) 0.0807(14) 0.0500(10) -0.0273(9) 0.0051(8) -0.0141(9)
C47 0.0345(7) 0.0627(10) 0.0401(8) -0.0146(7) 0.0008(6) -0.0084(7)
C48 0.0447(8) 0.0690(11) 0.0338(8) -0.0015(7) -0.0038(6) -0.0065(7)
C49 0.0346(7) 0.0543(10) 0.0384(8) 0.0030(7) -0.0039(6) -0.0006(6)
C50 0.0494(9) 0.0635(12) 0.0482(9) 0.0140(8) -0.0063(7) 0.0046(8)
C51 0.0499(9) 0.0501(10) 0.0658(11) 0.0143(9) -0.0016(8) 0.0092(8)
C52 0.0445(8) 0.0422(9) 0.0629(10) -0.0022(8) 0.0032(7) 0.0055(7)
C53 0.0371(7) 0.0401(8) 0.0458(8) -0.0022(7) 0.0000(6) 0.0018(6)
C54 0.0287(6) 0.0440(8) 0.0363(7) -0.0016(6) -0.0020(5) 0.0014(6)

loop_
_atom_type_symbol
_atom_type_description
_atom_type_scat_dispersion_real
_atom_type_scat_dispersion_imag
_atom_type_scat_source
C C 0.0181 0.0091 'International Tables Vol C Tables 4.2.6.8 and 6.1.1.4'
H H 0.0000 0.0000 'International Tables Vol C Tables 4.2.6.8 and 6.1.1.4'

loop_
_geom_angle_atom_site_label_1
_geom_angle_atom_site_label_2
_geom_angle_atom_site_label_3
_geom_angle
C2 C1 C6 118.11(12)
C2 C1 C10 121.16(12)
C6 C1 C10 120.72(11)
C3 C2 C1 120.92(12)
C2 C3 C4 121.08(12)
C3 C4 C5 117.92(12)
C3 C4 C41 121.30(11)
C5 C4 C41 120.74(11)
C6 C5 C4 120.96(12)
C5 C6 C1 120.84(12)
C20 C10 C11 123.91(12)
C20 C10 C1 121.54(13)
C11 C10 C1 114.55(12)
C12 C11 C16 118.22(14)
C12 C11 C10 121.45(14)
C16 C11 C10 120.20(13)
C11 C12 C13 120.12(16)
C14 C13 C12 120.82(16)
C13 C14 C15 119.54(16)
C16 C15 C14 119.92(17)
C15 C16 C11 121.34(15)
C10 C20 C31 122.86(13)
C10 C20 C21 122.80(13)
C31 C20 C21 114.33(12)
C26 C21 C22 118.29(14)
C26 C21 C20 121.85(13)
C22 C21 C20 119.70(14)
C23 C22 C21 120.27(16)
C24 C23 C22 120.50(17)
C23 C24 C25 119.76(16)
C24 C25 C26 119.79(17)
C21 C26 C25 121.38(16)
C32 C31 C36 117.81(14)
C32 C31 C20 122.64(13)
C36 C31 C20 119.50(13)
C33 C32 C31 121.18(15)
C34 C33 C32 120.15(17)
C35 C34 C33 119.66(16)
C34 C35 C36 120.56(15)
C35 C36 C31 120.62(15)
C42 C41 C54 120.08(13)
C42 C41 C4 119.66(12)
C54 C41 C4 120.26(12)
C41 C42 C43 122.37(13)
C41 C42 C47 119.72(14)
C43 C42 C47 117.90(14)
C44 C43 C42 120.89(16)
C43 C44 C45 120.95(18)
C46 C45 C44 120.39(16)
C45 C46 C47 121.19(17)
C48 C47 C46 122.19(16)
C48 C47 C42 119.13(14)
C46 C47 C42 118.67(16)
C49 C48 C47 121.91(14)
C48 C49 C50 122.22(15)
C48 C49 C54 119.60(14)
C50 C49 C54 118.17(15)
C51 C50 C49 121.64(15)
C50 C51 C52 120.26(15)
C53 C52 C51 120.66(16)
C52 C53 C54 120.88(15)
C41 C54 C53 122.10(13)
C41 C54 C49 119.56(13)
C53 C54 C49 118.34(13)

loop_
_geom_bond_atom_site_label_1
_geom_bond_atom_site_label_2
_geom_bond_distance
C1 C2 1.3886(18)
C1 C6 1.3916(18)
C1 C10 1.4978(18)
C2 C3 1.3863(19)
C3 C4 1.3890(18)
C4 C5 1.3932(18)
C4 C41 1.4921(18)
C5 C6 1.3867(19)
C10 C20 1.3532(19)
C10 C11 1.4873(19)
C11 C12 1.386(2)
C11 C16 1.395(2)
C12 C13 1.392(2)
C13 C14 1.374(3)
C14 C15 1.380(2)
C15 C16 1.378(2)
C20 C31 1.4939(19)
C20 C21 1.4989(19)
C21 C26 1.384(2)
C21 C22 1.396(2)
C22 C23 1.392(2)
C23 C24 1.377(3)
C24 C25 1.381(3)
C25 C26 1.388(2)
C31 C32 1.395(2)
C31 C36 1.398(2)
C32 C33 1.383(2)
C33 C34 1.381(3)
C34 C35 1.374(2)
C35 C36 1.388(2)
C41 C42 1.4079(19)
C41 C54 1.4136(19)
C42 C43 1.430(2)
C42 C47 1.443(2)
C43 C44 1.362(2)
C44 C45 1.414(3)
C45 C46 1.351(3)
C46 C47 1.430(2)
C47 C48 1.392(2)
C48 C49 1.385(2)
C49 C50 1.432(2)
C49 C54 1.4366(19)
C50 C51 1.345(2)
C51 C52 1.416(2)
C52 C53 1.365(2)
C53 C54 1.426(2)

loop_
_geom_torsion_atom_site_label_1
_geom_torsion_atom_site_label_2
_geom_torsion_atom_site_label_3
_geom_torsion_atom_site_label_4
_geom_torsion
C6 C1 C2 C3 2.4(2)
C10 C1 C2 C3 -178.22(14)
C1 C2 C3 C4 1.4(2)
C2 C3 C4 C5 -3.5(2)
C2 C3 C4 C41 174.21(14)
C3 C4 C5 C6 1.8(2)
C41 C4 C5 C6 -175.94(13)
C4 C5 C6 C1 2.0(2)
C2 C1 C6 C5 -4.1(2)
C10 C1 C6 C5 176.51(14)
C2 C1 C10 C20 72.45(19)
C6 C1 C10 C20 -108.19(16)
C2 C1 C10 C11 -107.57(15)
C6 C1 C10 C11 71.80(17)
C20 C10 C11 C12 59.79(19)
C1 C10 C11 C12 -120.19(15)
C20 C10 C11 C16 -124.49(15)
C1 C10 C11 C16 55.53(17)
C16 C11 C12 C13 1.5(2)
C10 C11 C12 C13 177.34(14)
C11 C12 C13 C14 0.3(3)
C12 C13 C14 C15 -1.4(3)
C13 C14 C15 C16 0.5(2)
C14 C15 C16 C11 1.4(2)
C12 C11 C16 C15 -2.4(2)
C10 C11 C16 C15 -178.25(13)
C11 C10 C20 C31 -176.11(12)
C1 C10 C20 C31 3.9(2)
C11 C10 C20 C21 5.5(2)
C1 C10 C20 C21 -174.50(12)
C10 C20 C21 C26 55.52(19)
C31 C20 C21 C26 -122.98(14)
C10 C20 C21 C22 -129.33(15)
C31 C20 C21 C22 52.17(17)
C26 C21 C22 C23 0.4(2)
C20 C21 C22 C23 -174.90(13)
C21 C22 C23 C24 0.6(2)
C22 C23 C24 C25 -1.4(3)
C23 C24 C25 C26 1.1(3)
C22 C21 C26 C25 -0.7(2)
C20 C21 C26 C25 174.54(14)
C24 C25 C26 C21 -0.1(3)
C10 C20 C31 C32 53.2(2)
C21 C20 C31 C32 -128.28(14)
C10 C20 C31 C36 -129.50(15)
C21 C20 C31 C36 49.00(18)
C36 C31 C32 C33 0.7(2)
C20 C31 C32 C33 178.06(15)
C31 C32 C33 C34 -0.3(3)
C32 C33 C34 C35 0.3(3)
C33 C34 C35 C36 -0.8(3)
C34 C35 C36 C31 1.3(2)
C32 C31 C36 C35 -1.2(2)
C20 C31 C36 C35 -178.62(14)
C3 C4 C41 C42 -73.71(18)
C5 C4 C41 C42 103.96(15)
C3 C4 C41 C54 107.05(15)
C5 C4 C41 C54 -75.28(17)
C54 C41 C42 C43 178.42(12)
C4 C41 C42 C43 -0.82(19)
C54 C41 C42 C47 0.01(18)
C4 C41 C42 C47 -179.23(12)
C41 C42 C43 C44 -179.57(13)
C47 C42 C43 C44 -1.13(19)
C42 C43 C44 C45 0.8(2)
C43 C44 C45 C46 0.0(2)
C44 C45 C46 C47 -0.5(3)
C45 C46 C47 C48 179.10(15)
C45 C46 C47 C42 0.1(2)
C41 C42 C47 C48 0.1(2)
C43 C42 C47 C48 -178.36(12)
C41 C42 C47 C46 179.18(13)
C43 C42 C47 C46 0.70(19)
C46 C47 C48 C49 -178.93(14)
C42 C47 C48 C49 0.1(2)
C47 C48 C49 C50 178.78(14)
C47 C48 C49 C54 -0.4(2)
C48 C49 C50 C51 -179.32(15)
C54 C49 C50 C51 -0.1(2)
C49 C50 C51 C52 -1.6(3)
C50 C51 C52 C53 1.3(2)
C51 C52 C53 C54 0.7(2)
C42 C41 C54 C53 178.92(12)
C4 C41 C54 C53 -1.84(19)
C42 C41 C54 C49 -0.35(18)
C4 C41 C54 C49 178.89(12)
C52 C53 C54 C41 178.39(13)
C52 C53 C54 C49 -2.3(2)
C48 C49 C54 C41 0.6(2)
C50 C49 C54 C41 -178.69(13)
C48 C49 C54 C53 -178.74(13)
C50 C49 C54 C53 2.01(19)
